data_7101430
loop_
_publ_author_name
'G. Parkin'
'Victoria K. Landry'
'Luciano Marchio'
'Jonathan G. Melnick'
'Mao Minoura'
'Keliang Pang'

_publ_section_title
;
Synthesis and Structural Characterization of
Tris(2-seleno-1-mesitylimidazolyl)hydroborato Complexes: A New Type of
Strongly Electron Donating Tripodal Selenium Ligand
;
_journal_issue 38
_journal_name_full 'Chemical Communications'
_journal_paper_doi 10.1039/b608078b
_journal_year 2006
_chemical_formula_sum 'C84 H98 B2 Cu2 N18 Se6'
_chemical_formula_weight 1982.26
_chemical_name_systematic
;
?
;
_space_group_IT_number 2
_symmetry_cell_setting triclinic
_symmetry_space_group_name_Hall '-P 1'
_symmetry_space_group_name_H-M 'P -1'
_atom_sites_solution_hydrogens geom
_atom_sites_solution_primary direct
_atom_sites_solution_secondary difmap
_audit_creation_method SHELXL-97
_cell_angle_alpha 69.291(4)
_cell_angle_beta 81.177(3)
_cell_angle_gamma 63.195(4)
_cell_formula_units_Z 1
_cell_length_a 13.111(3)
_cell_length_b 13.614(3)
_cell_length_c 15.098(3)
_cell_measurement_temperature 263(2)
_cell_volume 2249.9(9)
_computing_cell_refinement 'Bruker SMART'
_computing_data_collection 'Bruker SMART'
_computing_data_reduction 'Bruker SHELXTL'
_computing_molecular_graphics 'Bruker SHELXTL'
_computing_publication_material 'Bruker SHELXTL'
_computing_structure_refinement 'SHELXL-97 (Sheldrick, 1997)'
_computing_structure_solution 'SHELXS-97 (Sheldrick, 1990)'
_diffrn_ambient_temperature 263(2)
_diffrn_measured_fraction_theta_full 0.924
_diffrn_measured_fraction_theta_max 0.924
_diffrn_measurement_device_type 'CCD area detector'
_diffrn_measurement_method 'phi and omega scans'
_diffrn_radiation_monochromator graphite
_diffrn_radiation_source 'fine-focus sealed tube'
_diffrn_radiation_type MoK\a
_diffrn_radiation_wavelength 0.71073
_diffrn_reflns_av_R_equivalents 0.0309
_diffrn_reflns_av_sigmaI/netI 0.0710
_diffrn_reflns_limit_h_max 14
_diffrn_reflns_limit_h_min -14
_diffrn_reflns_limit_k_max 9
_diffrn_reflns_limit_k_min -15
_diffrn_reflns_limit_l_max 14
_diffrn_reflns_limit_l_min -16
_diffrn_reflns_number 9128
_diffrn_reflns_theta_full 23.26
_diffrn_reflns_theta_max 23.26
_diffrn_reflns_theta_min 1.74
_exptl_absorpt_coefficient_mu 2.952
_exptl_absorpt_correction_T_max 0.7567
_exptl_absorpt_correction_T_min 0.5898
_exptl_absorpt_correction_type empirical
_exptl_absorpt_process_details SADABS
_exptl_crystal_colour colorless
_exptl_crystal_density_diffrn 1.463
_exptl_crystal_density_method 'not measured'
_exptl_crystal_description block
_exptl_crystal_F_000 1000
_exptl_crystal_size_max 0.20
_exptl_crystal_size_mid 0.20
_exptl_crystal_size_min 0.10
_refine_diff_density_max 1.014
_refine_diff_density_min -0.667
_refine_diff_density_rms 0.101
_refine_ls_extinction_method none
_refine_ls_goodness_of_fit_ref 1.245
_refine_ls_hydrogen_treatment constr
_refine_ls_matrix_type full
_refine_ls_number_parameters 512
_refine_ls_number_reflns 5974
_refine_ls_number_restraints 0
_refine_ls_restrained_S_all 1.245
_refine_ls_R_factor_all 0.0851
_refine_ls_R_factor_gt 0.0508
_refine_ls_shift/su_max 0.110
_refine_ls_shift/su_mean 0.005
_refine_ls_structure_factor_coef Fsqd
_refine_ls_weighting_details 'calc w=1/[\s^2^(Fo^2^)+(0.0400P)^2^+0.0000P] where P=(Fo^2^+2Fc^2^)/3'
_refine_ls_weighting_scheme calc
_refine_ls_wR_factor_gt 0.1098
_refine_ls_wR_factor_ref 0.1169
_reflns_number_gt 3986
_reflns_number_total 5974
_reflns_threshold_expression >2sigma(I)
_cod_data_source_file b608078b.txt
_cod_depositor_comments
;
The following automatic conversions were performed:
'_symmetry_cell_setting' value 'Triclinic' changed to 'triclinic'
according to '/home/saulius/struct/CIF-dictionaries/cif_core.dic'
dictionary named 'cif_core.dic' version 2.4.1 from
2010-06-29.

'_refine_ls_hydrogen_treatment' value 'CONSTR' changed to
'constr' according to '/home/saulius/struct/CIF-dictionaries/cif_core.dic'
dictionary named 'cif_core.dic' version 2.4.1 from 2010-06-29.

Automatic conversion script
Id: cif_fix_enum 1527 2010-12-29 10:47:43Z saulius 
;
_cod_original_sg_symbol_H-M P-1
_cod_database_code 7101430

loop_
_symmetry_equiv_pos_as_xyz
'x, y, z'
'-x, -y, -z'

loop_
_atom_site_label
_atom_site_type_symbol
_atom_site_fract_x
_atom_site_fract_y
_atom_site_fract_z
_atom_site_U_iso_or_equiv
_atom_site_adp_type
_atom_site_occupancy
_atom_site_symmetry_multiplicity
_atom_site_calc_flag
_atom_site_refinement_flags
Cu Cu 0.10421(8) 0.49681(8) 0.38128(6) 0.0433(3) Uani 1 1 d .
Se1 Se 0.12759(7) 0.67070(7) 0.30752(5) 0.0426(2) Uani 1 1 d .
Se2 Se 0.21301(8) 0.31644(7) 0.48770(6) 0.0618(3) Uani 1 1 d .
Se3 Se 0.01615(6) 0.48117(6) 0.73389(5) 0.0352(2) Uani 1 1 d .
B B 0.1801(7) 0.5503(7) 0.5506(5) 0.031(2) Uani 1 1 d .
H1 H 0.110(4) 0.556(4) 0.517(3) 0.002(12) Uiso 1 1 d .
N11 N 0.2550(4) 0.6020(5) 0.4766(4) 0.0288(13) Uani 1 1 d .
N12 N 0.3239(5) 0.6839(5) 0.3476(3) 0.0317(14) Uani 1 1 d .
N21 N 0.2553(4) 0.4242(5) 0.6053(4) 0.0318(14) Uani 1 1 d .
N22 N 0.3363(5) 0.2343(5) 0.6560(4) 0.0389(15) Uani 1 1 d .
N31 N 0.1313(4) 0.6215(4) 0.6217(3) 0.0292(13) Uani 1 1 d .
N32 N 0.0304(5) 0.6834(5) 0.7348(4) 0.0365(15) Uani 1 1 d .
C11 C 0.2391(5) 0.6512(6) 0.3830(5) 0.0298(16) Uani 1 1 d .
C12 C 0.3510(5) 0.6041(6) 0.4998(5) 0.0360(18) Uani 1 1 d .
H12A H 0.3807 0.5762 0.5605 0.043 Uiso 1 1 calc R
C13 C 0.3946(6) 0.6533(6) 0.4201(5) 0.0372(18) Uani 1 1 d .
H13A H 0.4604 0.6646 0.4148 0.045 Uiso 1 1 calc R
C41 C 0.3423(6) 0.7371(6) 0.2499(4) 0.0341(17) Uani 1 1 d .
C42 C 0.4146(6) 0.6686(6) 0.1986(5) 0.0395(18) Uani 1 1 d .
C43 C 0.4371(7) 0.7219(8) 0.1054(5) 0.054(2) Uani 1 1 d .
H43A H 0.4869 0.6759 0.0700 0.065 Uiso 1 1 calc R
C44 C 0.3881(8) 0.8392(8) 0.0649(5) 0.061(2) Uani 1 1 d .
C45 C 0.3127(7) 0.9065(7) 0.1181(5) 0.060(2) Uani 1 1 d .
H45A H 0.2777 0.9869 0.0906 0.072 Uiso 1 1 calc R
C46 C 0.2883(7) 0.8573(7) 0.2111(5) 0.046(2) Uani 1 1 d .
C47 C 0.4689(7) 0.5363(6) 0.2406(5) 0.055(2) Uani 1 1 d .
H47A H 0.4447 0.5139 0.3050 0.083 Uiso 1 1 calc R
H47B H 0.5506 0.5074 0.2389 0.083 Uiso 1 1 calc R
H47C H 0.4455 0.5044 0.2044 0.083 Uiso 1 1 calc R
C48 C 0.4113(9) 0.8944(9) -0.0371(6) 0.100(4) Uani 1 1 d .
H48A H 0.4652 0.8351 -0.0626 0.151 Uiso 1 1 calc R
H48B H 0.4421 0.9477 -0.0408 0.151 Uiso 1 1 calc R
H48C H 0.3413 0.9356 -0.0729 0.151 Uiso 1 1 calc R
C49 C 0.2043(7) 0.9312(7) 0.2657(6) 0.065(3) Uani 1 1 d .
H49A H 0.1763 1.0114 0.2270 0.097 Uiso 1 1 calc R
H49B H 0.2407 0.9199 0.3213 0.097 Uiso 1 1 calc R
H49C H 0.1416 0.9101 0.2839 0.097 Uiso 1 1 calc R
C21 C 0.2683(6) 0.3309(6) 0.5862(5) 0.0369(18) Uani 1 1 d .
C22 C 0.3168(6) 0.3851(6) 0.6873(4) 0.0365(18) Uani 1 1 d .
H22A H 0.3224 0.4325 0.7162 0.044 Uiso 1 1 calc R
C23 C 0.3662(6) 0.2704(6) 0.7180(5) 0.0378(18) Uani 1 1 d .
H23A H 0.4124 0.2230 0.7714 0.045 Uiso 1 1 calc R
C51 C 0.3617(6) 0.1160(6) 0.6665(5) 0.0386(19) Uani 1 1 d .
C56 C 0.2861(7) 0.0719(7) 0.7175(5) 0.043(2) Uani 1 1 d .
C55 C 0.3127(8) -0.0418(7) 0.7256(5) 0.055(2) Uani 1 1 d .
H55A H 0.2636 -0.0743 0.7591 0.066 Uiso 1 1 calc R
C54 C 0.4089(8) -0.1083(7) 0.6860(6) 0.062(3) Uani 1 1 d .
C53 C 0.4798(7) -0.0598(7) 0.6380(6) 0.060(2) Uani 1 1 d .
H53A H 0.5454 -0.1042 0.6113 0.072 Uiso 1 1 calc R
C52 C 0.4589(7) 0.0530(7) 0.6272(5) 0.048(2) Uani 1 1 d .
C59 C 0.1818(7) 0.1411(7) 0.7611(6) 0.062(2) Uani 1 1 d .
H59A H 0.1775 0.2172 0.7483 0.093 Uiso 1 1 calc R
H59B H 0.1845 0.1031 0.8283 0.093 Uiso 1 1 calc R
H59C H 0.1156 0.1480 0.7350 0.093 Uiso 1 1 calc R
C58 C 0.4317(9) -0.2312(7) 0.6948(7) 0.096(3) Uani 1 1 d .
H58A H 0.5016 -0.2652 0.6632 0.144 Uiso 1 1 calc R
H58B H 0.3697 -0.2290 0.6663 0.144 Uiso 1 1 calc R
H58C H 0.4381 -0.2771 0.7606 0.144 Uiso 1 1 calc R
C57 C 0.5406(7) 0.1030(7) 0.5734(6) 0.067(3) Uani 1 1 d .
H57A H 0.5129 0.1815 0.5733 0.100 Uiso 1 1 calc R
H57B H 0.5465 0.1025 0.5094 0.100 Uiso 1 1 calc R
H57C H 0.6145 0.0570 0.6033 0.100 Uiso 1 1 calc R
C31 C 0.0615(5) 0.6028(5) 0.6925(4) 0.0285(16) Uani 1 1 d .
C32 C 0.1435(6) 0.7183(6) 0.6184(5) 0.0418(19) Uani 1 1 d .
H32A H 0.1868 0.7516 0.5750 0.050 Uiso 1 1 calc R
C33 C 0.0823(6) 0.7554(6) 0.6883(5) 0.045(2) Uani 1 1 d .
H33A H 0.0757 0.8187 0.7031 0.054 Uiso 1 1 calc R
C61 C -0.0426(6) 0.6955(6) 0.8144(5) 0.0339(17) Uani 1 1 d .
C66 C -0.1581(7) 0.7549(6) 0.7986(5) 0.0421(19) Uani 1 1 d .
C65 C -0.2277(7) 0.7689(7) 0.8760(6) 0.051(2) Uani 1 1 d .
H65A H -0.3064 0.8097 0.8670 0.061 Uiso 1 1 calc R
C64 C -0.1831(8) 0.7236(7) 0.9667(5) 0.053(2) Uani 1 1 d .
C63 C -0.0667(8) 0.6646(7) 0.9773(5) 0.054(2) Uani 1 1 d .
H63A H -0.0353 0.6343 1.0377 0.065 Uiso 1 1 calc R
C62 C 0.0053(7) 0.6485(6) 0.9022(5) 0.0397(18) Uani 1 1 d .
C69 C -0.2097(7) 0.8038(7) 0.7015(5) 0.062(2) Uani 1 1 d .
H69A H -0.1500 0.7870 0.6560 0.093 Uiso 1 1 calc R
H69B H -0.2532 0.8864 0.6858 0.093 Uiso 1 1 calc R
H69C H -0.2590 0.7691 0.7006 0.093 Uiso 1 1 calc R
C68 C -0.2600(8) 0.7400(8) 1.0486(5) 0.074(3) Uani 1 1 d .
H68A H -0.2152 0.7031 1.1056 0.112 Uiso 1 1 calc R
H68B H -0.3115 0.7059 1.0534 0.112 Uiso 1 1 calc R
H68C H -0.3029 0.8216 1.0396 0.112 Uiso 1 1 calc R
C67 C 0.1313(7) 0.5846(7) 0.9166(6) 0.067(3) Uani 1 1 d .
H67A H 0.1680 0.5820 0.8568 0.101 Uiso 1 1 calc R
H67B H 0.1503 0.5068 0.9586 0.101 Uiso 1 1 calc R
H67C H 0.1570 0.6237 0.9437 0.101 Uiso 1 1 calc R
C1A C 0.9389(8) 0.8927(8) 0.4250(7) 0.083(3) Uani 1 1 d .
H1A H 0.9015 0.8427 0.4370 0.124 Uiso 1 1 calc R
H1B H 1.0141 0.8482 0.4526 0.124 Uiso 1 1 calc R
H1C H 0.9445 0.9266 0.3579 0.124 Uiso 1 1 calc R
C2A C 0.8734(9) 0.9839(9) 0.4664(7) 0.063(3) Uani 1 1 d .
N1A N 0.8216(9) 1.0520(8) 0.4985(6) 0.097(3) Uani 1 1 d .
C1B C 0.8984(14) 0.1887(13) -0.0449(8) 0.179(7) Uani 1 1 d .
H2A H 0.9569 0.2145 -0.0714 0.268 Uiso 1 1 calc R
H2B H 0.8248 0.2539 -0.0589 0.268 Uiso 1 1 calc R
H2C H 0.9031 0.1326 -0.0718 0.268 Uiso 1 1 calc R
C2B C 0.9139(12) 0.1367(12) 0.0555(10) 0.113(5) Uani 1 1 d .
N1B N 0.9242(11) 0.0997(11) 0.1327(8) 0.134(4) Uani 1 1 d .
C1C C 0.2631(12) 0.4645(14) 0.1680(9) 0.150(6) Uani 1 1 d .
H3A H 0.2045 0.4496 0.1521 0.225 Uiso 1 1 calc R
H3B H 0.2296 0.5396 0.1761 0.225 Uiso 1 1 calc R
H3C H 0.3002 0.4060 0.2258 0.225 Uiso 1 1 calc R
C2C C 0.354(2) 0.461(3) 0.085(2) 0.304(18) Uani 1 1 d .
N1C N 0.4196(19) 0.456(3) 0.029(2) 0.357(18) Uani 1 1 d .

loop_
_atom_site_aniso_label
_atom_site_aniso_U_11
_atom_site_aniso_U_22
_atom_site_aniso_U_33
_atom_site_aniso_U_23
_atom_site_aniso_U_13
_atom_site_aniso_U_12
Cu 0.0538(7) 0.0381(6) 0.0417(5) -0.0073(4) -0.0103(4) -0.0239(5)
Se1 0.0528(5) 0.0401(5) 0.0388(5) -0.0021(4) -0.0127(4) -0.0270(4)
Se2 0.0999(8) 0.0326(5) 0.0546(5) -0.0067(4) -0.0368(5) -0.0239(5)
Se3 0.0448(5) 0.0329(4) 0.0324(4) -0.0058(3) -0.0032(3) -0.0229(4)
B 0.038(5) 0.030(5) 0.030(5) -0.007(4) 0.004(4) -0.021(4)
N11 0.025(3) 0.032(3) 0.029(3) -0.011(3) 0.004(3) -0.012(3)
N12 0.039(4) 0.035(4) 0.027(3) -0.011(3) 0.001(3) -0.019(3)
N21 0.035(4) 0.035(4) 0.032(3) -0.013(3) -0.001(3) -0.019(3)
N22 0.046(4) 0.031(4) 0.034(3) -0.007(3) -0.005(3) -0.013(3)
N31 0.034(4) 0.029(3) 0.027(3) -0.013(3) 0.008(3) -0.015(3)
N32 0.046(4) 0.033(4) 0.040(4) -0.015(3) 0.008(3) -0.025(3)
C11 0.022(4) 0.029(4) 0.043(5) -0.018(3) 0.008(3) -0.012(3)
C12 0.025(4) 0.045(5) 0.033(4) -0.013(4) -0.003(3) -0.011(4)
C13 0.041(5) 0.037(5) 0.041(4) -0.012(4) 0.002(4) -0.024(4)
C41 0.045(5) 0.037(5) 0.028(4) -0.012(4) 0.003(4) -0.023(4)
C42 0.038(5) 0.037(5) 0.044(5) -0.015(4) -0.001(4) -0.015(4)
C43 0.050(6) 0.064(6) 0.043(5) -0.023(5) 0.017(4) -0.020(5)
C44 0.086(7) 0.068(7) 0.030(5) -0.016(5) 0.015(5) -0.038(6)
C45 0.077(7) 0.043(5) 0.044(5) 0.009(4) -0.002(5) -0.028(5)
C46 0.061(6) 0.042(5) 0.042(5) -0.014(4) 0.003(4) -0.029(4)
C47 0.059(6) 0.046(5) 0.057(5) -0.016(4) 0.000(4) -0.020(5)
C48 0.145(10) 0.087(8) 0.039(5) -0.004(5) 0.014(6) -0.041(7)
C49 0.084(7) 0.043(5) 0.059(6) -0.012(4) 0.005(5) -0.024(5)
C21 0.042(5) 0.033(5) 0.035(4) -0.006(4) -0.002(3) -0.019(4)
C22 0.049(5) 0.042(5) 0.027(4) -0.011(3) -0.004(4) -0.025(4)
C23 0.038(5) 0.039(5) 0.037(4) -0.013(4) -0.006(4) -0.016(4)
C51 0.034(5) 0.027(4) 0.048(5) -0.003(4) -0.014(4) -0.010(4)
C56 0.045(5) 0.038(5) 0.040(5) -0.003(4) -0.012(4) -0.016(4)
C55 0.073(7) 0.037(5) 0.054(5) 0.000(4) -0.010(5) -0.030(5)
C54 0.070(7) 0.031(5) 0.071(6) -0.004(5) -0.025(5) -0.011(5)
C53 0.056(6) 0.037(6) 0.078(6) -0.022(5) -0.016(5) -0.005(5)
C52 0.047(6) 0.045(5) 0.050(5) -0.013(4) -0.010(4) -0.017(5)
C59 0.062(6) 0.054(6) 0.067(6) -0.010(5) -0.001(5) -0.029(5)
C58 0.123(9) 0.026(5) 0.132(9) -0.021(5) -0.021(7) -0.023(6)
C57 0.060(6) 0.066(6) 0.081(6) -0.038(5) 0.006(5) -0.024(5)
C31 0.029(4) 0.024(4) 0.034(4) -0.014(3) -0.003(3) -0.008(3)
C32 0.049(5) 0.032(5) 0.054(5) -0.015(4) 0.013(4) -0.028(4)
C33 0.054(6) 0.036(5) 0.056(5) -0.021(4) 0.012(4) -0.026(4)
C61 0.047(5) 0.027(4) 0.035(4) -0.014(3) 0.007(4) -0.022(4)
C66 0.055(6) 0.035(5) 0.040(5) -0.013(4) 0.008(4) -0.023(4)
C65 0.057(6) 0.043(5) 0.055(6) -0.019(4) 0.007(5) -0.023(4)
C64 0.066(7) 0.051(5) 0.041(5) -0.020(4) 0.021(5) -0.028(5)
C63 0.070(7) 0.055(6) 0.037(5) -0.007(4) -0.009(5) -0.029(5)
C62 0.050(5) 0.037(5) 0.036(5) -0.012(4) 0.001(4) -0.022(4)
C69 0.061(6) 0.064(6) 0.046(5) -0.022(4) -0.009(4) -0.009(5)
C68 0.086(7) 0.078(7) 0.048(5) -0.023(5) 0.022(5) -0.030(6)
C67 0.071(7) 0.064(6) 0.064(6) -0.017(5) -0.018(5) -0.023(5)
C1A 0.079(8) 0.073(7) 0.105(8) -0.049(6) -0.013(6) -0.021(6)
C2A 0.078(8) 0.057(7) 0.061(6) -0.014(5) 0.004(5) -0.039(6)
N1A 0.138(9) 0.073(7) 0.101(7) -0.043(6) 0.045(6) -0.065(7)
C1B 0.32(2) 0.171(16) 0.087(10) -0.013(10) -0.029(12) -0.147(16)
C2B 0.152(12) 0.098(11) 0.098(10) -0.008(9) -0.001(10) -0.078(9)
N1B 0.169(11) 0.127(10) 0.114(9) -0.015(8) 0.006(9) -0.088(9)
C1C 0.119(12) 0.251(19) 0.145(12) -0.124(13) 0.049(10) -0.102(13)
C2C 0.15(2) 0.47(4) 0.39(5) -0.34(4) -0.02(2) -0.06(3)
N1C 0.22(2) 0.63(5) 0.43(3) -0.45(3) 0.21(2) -0.21(3)

loop_
_atom_type_symbol
_atom_type_description
_atom_type_scat_dispersion_real
_atom_type_scat_dispersion_imag
_atom_type_scat_source
C C 0.0033 0.0016 'International Tables Vol C Tables 4.2.6.8 and 6.1.1.4'
H H 0.0000 0.0000 'International Tables Vol C Tables 4.2.6.8 and 6.1.1.4'
B B 0.0013 0.0007 'International Tables Vol C Tables 4.2.6.8 and 6.1.1.4'
N N 0.0061 0.0033 'International Tables Vol C Tables 4.2.6.8 and 6.1.1.4'
Cu Cu 0.3201 1.2651 'International Tables Vol C Tables 4.2.6.8 and 6.1.1.4'
Se Se -0.0929 2.2259 'International Tables Vol C Tables 4.2.6.8 and 6.1.1.4'

loop_
_geom_angle_atom_site_label_1
_geom_angle_atom_site_label_2
_geom_angle_atom_site_label_3
_geom_angle
_geom_angle_site_symmetry_3
Se2 Cu Se1 134.15(5) .
Se2 Cu Se3 122.03(5) 2_566
Se1 Cu Se3 98.84(4) 2_566
C11 Se1 Cu 102.3(2) .
C21 Se2 Cu 111.6(2) .
C31 Se3 Cu 110.25(19) 2_566
N21 B N11 108.9(6) .
N21 B N31 108.7(5) .
N11 B N31 108.1(5) .
C11 N11 C12 108.3(5) .
C11 N11 B 127.9(5) .
C12 N11 B 123.8(5) .
C11 N12 C13 109.0(5) .
C11 N12 C41 126.6(5) .
C13 N12 C41 124.3(5) .
C21 N21 C22 107.4(6) .
C21 N21 B 126.1(6) .
C22 N21 B 126.3(6) .
C23 N22 C21 108.4(6) .
C23 N22 C51 126.3(6) .
C21 N22 C51 125.0(6) .
C31 N31 C32 107.8(5) .
C31 N31 B 124.3(5) .
C32 N31 B 127.7(6) .
C31 N32 C33 107.9(6) .
C31 N32 C61 127.9(6) .
C33 N32 C61 124.2(6) .
N11 C11 N12 107.5(5) .
N11 C11 Se1 129.5(5) .
N12 C11 Se1 123.0(5) .
C13 C12 N11 108.2(6) .
C12 C13 N12 106.9(6) .
C42 C41 C46 122.0(6) .
C42 C41 N12 119.1(6) .
C46 C41 N12 118.9(6) .
C41 C42 C43 118.5(7) .
C41 C42 C47 121.4(7) .
C43 C42 C47 120.1(7) .
C44 C43 C42 121.7(8) .
C43 C44 C45 118.6(7) .
C43 C44 C48 120.5(8) .
C45 C44 C48 120.9(8) .
C44 C45 C46 121.7(8) .
C45 C46 C41 117.6(7) .
C45 C46 C49 120.6(7) .
C41 C46 C49 121.8(7) .
N21 C21 N22 107.7(6) .
N21 C21 Se2 131.5(5) .
N22 C21 Se2 120.9(5) .
C23 C22 N21 109.6(6) .
C22 C23 N22 107.0(6) .
C52 C51 C56 123.2(8) .
C52 C51 N22 118.9(7) .
C56 C51 N22 117.9(7) .
C51 C56 C55 116.3(8) .
C51 C56 C59 122.5(8) .
C55 C56 C59 121.2(7) .
C54 C55 C56 122.6(8) .
C53 C54 C55 117.9(9) .
C53 C54 C58 122.0(10) .
C55 C54 C58 120.1(9) .
C54 C53 C52 122.8(9) .
C51 C52 C53 117.2(8) .
C51 C52 C57 122.0(8) .
C53 C52 C57 120.8(8) .
N31 C31 N32 108.8(5) .
N31 C31 Se3 127.5(5) .
N32 C31 Se3 123.7(5) .
C33 C32 N31 107.7(6) .
C32 C33 N32 107.7(7) .
C62 C61 C66 123.0(7) .
C62 C61 N32 118.8(7) .
C66 C61 N32 118.1(6) .
C61 C66 C65 117.6(7) .
C61 C66 C69 122.4(7) .
C65 C66 C69 120.1(7) .
C64 C65 C66 121.6(8) .
C63 C64 C65 117.7(7) .
C63 C64 C68 121.9(8) .
C65 C64 C68 120.4(8) .
C62 C63 C64 122.4(7) .
C61 C62 C63 117.7(7) .
C61 C62 C67 121.5(7) .
C63 C62 C67 120.8(7) .
N1A C2A C1A 178.1(12) .
N1B C2B C1B 178.1(19) .
N1C C2C C1C 178(4) .

loop_
_geom_bond_atom_site_label_1
_geom_bond_atom_site_label_2
_geom_bond_distance
_geom_bond_site_symmetry_2
Cu Se2 2.3238(12) .
Cu Se1 2.3714(12) .
Cu Se3 2.3772(11) 2_566
Se1 C11 1.858(6) .
Se2 C21 1.855(7) .
Se3 C31 1.879(6) .
Se3 Cu 2.3772(11) 2_566
B N21 1.524(9) .
B N11 1.562(9) .
B N31 1.571(9) .
N11 C11 1.337(8) .
N11 C12 1.372(8) .
N12 C11 1.346(7) .
N12 C13 1.368(8) .
N12 C41 1.433(8) .
N21 C21 1.331(8) .
N21 C22 1.385(8) .
N22 C23 1.371(8) .
N22 C21 1.374(8) .
N22 C51 1.443(9) .
N31 C31 1.328(7) .
N31 C32 1.380(8) .
N32 C31 1.337(8) .
N32 C33 1.373(8) .
N32 C61 1.425(8) .
C12 C13 1.337(8) .
C41 C42 1.363(10) .
C41 C46 1.388(10) .
C42 C43 1.391(9) .
C42 C47 1.525(10) .
C43 C44 1.357(11) .
C44 C45 1.387(11) .
C44 C48 1.508(10) .
C45 C46 1.382(10) .
C46 C49 1.489(10) .
C22 C23 1.320(9) .
C51 C52 1.362(10) .
C51 C56 1.383(9) .
C56 C55 1.387(10) .
C56 C59 1.481(10) .
C55 C54 1.374(11) .
C54 C53 1.354(11) .
C54 C58 1.520(11) .
C53 C52 1.385(11) .
C52 C57 1.507(10) .
C32 C33 1.328(9) .
C61 C62 1.362(9) .
C61 C66 1.368(9) .
C66 C65 1.382(10) .
C66 C69 1.503(9) .
C65 C64 1.386(10) .
C64 C63 1.370(11) .
C64 C68 1.484(10) .
C63 C62 1.374(10) .
C62 C67 1.488(10) .
C1A C2A 1.447(13) .
C2A N1A 1.097(11) .
C1B C2B 1.431(16) .
C2B N1B 1.096(13) .
C1C C2C 1.59(3) .
C2C N1C 1.11(3) .
